data_4518660
loop_
_publ_author_name
'Qin, Jincheng'
'Liu, Zhifu'
'Ma, Mingsheng'
'Liu, Feng'
'Qi, Ze-Ming'
'Li, Yongxiang'

_publ_section_title
;
 Structure and Microwave Dielectric Properties of Gillespite-Type
 ACuSi<sub>4</sub>O<sub>10</sub> (A = Ca, Sr, Ba) Ceramics and
 Quantitative Prediction of the <i>Q</i> \\times <i>f</i> Value via
 Machine Learning.
;
_journal_issue 15
_journal_name_full 'ACS applied materials &amp; interfaces'
_journal_page_first 17817
_journal_page_last 17826
_journal_paper_doi 10.1021/acsami.1c01909
_journal_volume 13
_journal_year 2021
_chemical_formula_sum 'Ca0.9 Cu O10 Si4 Sr0.1'
_chemical_formula_weight 380.71
_space_group_IT_number 130
_space_group_name_Hall '-P 4a 2ac'
_space_group_name_H-M_alt 'P 4/n c c :2'
_symmetry_cell_setting tetragonal
_symmetry_space_group_name_H-M 'P 4/n c c :2'
_audit_creation_date 2020-01-06T11:09
_audit_creation_method 'from EXP file using GSAS2CIF'
_audit_update_record ' 2020-01-06T11:09  Initial CIF as created by GSAS2CIF'
_cell_angle_alpha 90.0
_cell_angle_beta 90.0
_cell_angle_gamma 90.0
_cell_formula_units_Z 4
_cell_length_a 7.3033(5)
_cell_length_b 7.3033
_cell_length_c 15.1774(11)
_cell_measurement_temperature 298
_cell_volume 809.54(8)
_computing_structure_refinement GSAS
_diffrn_ambient_temperature 298
_diffrn_measurement_device_type
;
Bruker D8 Advance
;
_pd_phase_name (Ca0.9Sr0.1)CuSi4O10
_refine_ls_goodness_of_fit_all 1.04
_refine_ls_matrix_type full
_refine_ls_number_parameters 60
_refine_ls_number_restraints 0
_refine_ls_shift/su_mean 0.56
_cod_data_source_file (Ca0.9Sr0.1)CuSi4O10.cif
_cod_data_source_block (Ca0.9Sr0.1)CuSi4O10
_cod_depositor_comments
;
The following automatic conversions were performed:

data item '_geom_angle_publ_flag' value 'N' was changed to 'n' in
accordance with the
/home/data/users/saulius/crontab/automatic-downloads/current/ACS/lib/dictionaries/cif_core.dic
dictionary named 'cif_core.dic' version 2.4.2 last updated on
2011-04-26 (166 times).

data item '_geom_bond_publ_flag' value 'N' was changed to 'n' in
accordance with the
/home/data/users/saulius/crontab/automatic-downloads/current/ACS/lib/dictionaries/cif_core.dic
dictionary named 'cif_core.dic' version 2.4.2 last updated on
2011-04-26 (49 times).

Automatic conversion script
Id: cif_fix_values 7556 2019-12-06 15:28:31Z antanas 
;
_cod_original_cell_volume 809.53(17)
_cod_original_formula_sum 'Ca0.90 Cu O10 Si4 Sr0.10'
_cod_database_code 4518660

loop_
_symmetry_equiv_pos_site_id
_symmetry_equiv_pos_as_xyz
1 +x,+y,+z
2 -y+1/2,+x,+z
3 -x+1/2,-y+1/2,+z
4 +y,-x+1/2,+z
5 -x+1/2,+y,+z+1/2
6 -y+1/2,-x+1/2,+z+1/2
7 +x,-y+1/2,+z+1/2
8 +y,+x,+z+1/2
-1 -x,-y,-z
-2 +y+1/2,-x,-z
-3 +x+1/2,+y+1/2,-z
-4 -y,+x+1/2,-z
-5 +x+1/2,-y,-z+1/2
-6 +y+1/2,+x+1/2,-z+1/2
-7 -x,+y+1/2,-z+1/2
-8 -y,-x,-z+1/2

loop_
_atom_site_type_symbol
_atom_site_label
_atom_site_fract_x
_atom_site_fract_y
_atom_site_fract_z
_atom_site_occupancy
_atom_site_thermal_displace_type
_atom_site_U_iso_or_equiv
_atom_site_symmetry_multiplicity
Ca Ca 0.25 0.75 0.0 0.9 Uiso 0.0041(15) 4
Cu Cu 0.25 0.25 0.08268(7) 1.0 Uiso 0.0194(8) 4
Si Si 0.50268(20) 0.92576(23) 0.14771(11) 1.0 Uiso 0.0184(7) 16
O O1 0.4619(4) 0.9619(4) 0.25 1.0 Uiso 0.0187(19) 8
O O2 0.7095(5) 0.0011(4) 0.12710(20) 1.0 Uiso 0.0162(11) 16
O O3 0.3569(4) 0.0068(4) 0.08306(18) 1.0 Uiso 0.0176(11) 16
Sr Sr 0.25 0.75 0.0 0.1 Uiso 0.108(16) 4

loop_
_atom_type_symbol
_atom_type_number_in_cell
Ca 3.6
Cu 4.0
Si 16.0
O 40.0
Sr 0.4

loop_
_geom_angle_atom_site_label_1
_geom_angle_atom_site_label_2
_geom_angle_atom_site_label_3
_geom_angle
_geom_angle_site_symmetry_1
_geom_angle_site_symmetry_2
_geom_angle_site_symmetry_3
_geom_angle_publ_flag
Si Ca Si 90.15(6) 1_555 . 3_565 n
Si Ca Si 91.31(3) 1_555 . -2_555 n
Si Ca Si 119.911(33) 1_555 . -4_655 n
Si Ca O2 30.44(7) 1_555 . 2_555 n
Si Ca O2 80.83(6) 1_555 . 4_565 n
Si Ca O2 99.83(7) 1_555 . -1_665 n
Si Ca O2 139.01(3) 1_555 . -3_454 n
Si Ca O3 28.44(7) 1_555 . 1_565 n
Si Ca O3 97.73(8) 1_555 . 3_555 n
Si Ca O3 117.75(3) 1_555 . -2_654 n
Si Ca O3 138.38(3) 1_555 . -4_554 n
Si Ca Si 103.04(3) 3_565 . -2_555 n
Si Ca Si 119.911(33) 3_565 . -4_655 n
Si Ca O2 80.83(6) 3_565 . 2_555 n
Si Ca O2 30.44(7) 3_565 . 4_565 n
Si Ca O2 148.30(7) 3_565 . -1_665 n
Si Ca O2 130.49(3) 3_565 . -3_454 n
Si Ca O3 97.73(8) 3_565 . 1_565 n
Si Ca O3 28.44(7) 3_565 . 3_555 n
Si Ca O3 131.86(3) 3_565 . -2_654 n
Si Ca O3 130.85(3) 3_565 . -4_554 n
Si Ca Si 124.44(3) -2_555 . -4_655 n
Si Ca O2 122.90(7) -2_454 . 2_555 n
Si Ca O2 137.29(7) -2_454 . 4_565 n
Si Ca O2 70.73(6) -2_454 . -1_665 n
Si Ca O2 22.14(1) -2_454 . -3_454 n
Si Ca O3 129.16(7) -2_554 . 1_565 n
Si Ca O3 102.95(7) -2_554 . 3_555 n
Si Ca O3 3.33(1) -2_554 . -2_654 n
Si Ca O3 42.28(1) -2_554 . -4_554 n
Si Ca O2 163.01(6) -4_554 . 2_555 n
Si Ca O2 109.59(6) -4_554 . 4_565 n
Si Ca O2 48.59(7) -4_554 . -1_665 n
Si Ca O2 27.71(1) -4_554 . -3_454 n
Si Ca O3 117.67(7) -4_654 . 1_565 n
Si Ca O3 125.56(7) -4_654 . 3_555 n
Si Ca O3 43.82(1) -4_654 . -2_654 n
Si Ca O3 4.04(1) -4_654 . -4_554 n
O2 Ca O2 87.34(13) 2_555 . 4_565 n
O2 Ca O2 121.55(8) 2_555 . -1_665 n
O2 Ca O2 135.98(7) 2_555 . -3_454 n
O2 Ca O3 58.87(10) 2_555 . 1_565 n
O2 Ca O3 75.77(10) 2_555 . 3_555 n
O2 Ca O3 103.37(7) 2_555 . -2_654 n
O2 Ca O3 143.15(6) 2_555 . -4_554 n
O2 Ca O2 121.55(8) 4_565 . -1_665 n
O2 Ca O2 135.98(7) 4_565 . -3_454 n
O2 Ca O3 75.77(10) 4_565 . 1_565 n
O2 Ca O3 58.87(10) 4_565 . 3_555 n
O2 Ca O3 158.34(7) 4_565 . -2_654 n
O2 Ca O3 129.45(7) 4_565 . -4_554 n
O2 Ca O2 49.82(6) -1_665 . -3_454 n
O2 Ca O3 79.08(10) -1_665 . 1_565 n
O2 Ca O3 162.22(10) -1_665 . 3_555 n
O2 Ca O3 68.84(7) -1_665 . -2_654 n
O2 Ca O3 42.49(7) -1_665 . -4_554 n
O2 Ca O3 116.05(7) -3_554 . 1_565 n
O2 Ca O3 122.14(7) -3_554 . 3_555 n
O2 Ca O3 18.84(1) -3_554 . -2_654 n
O2 Ca O3 29.93(1) -3_554 . -4_554 n
O3 Ca O3 116.35(15) 1_565 . 3_555 n
O3 Ca O3 125.89(7) 1_565 . -2_654 n
O3 Ca O3 121.55(7) 1_565 . -4_554 n
O3 Ca O3 105.06(7) 3_555 . -2_654 n
O3 Ca O3 121.55(7) 3_555 . -4_554 n
O3 Ca O3 43.37(1) -2_654 . -4_554 n
O3 Cu O3 89.9995(6) 1_555 . 2_555 n
O3 Cu O3 179.66(13) 1_555 . 3_555 n
O3 Cu O3 89.9995(6) 1_555 . 4_555 n
O3 Cu O3 89.9995(6) 2_555 . 3_555 n
O3 Cu O3 179.66(13) 2_555 . 4_555 n
O3 Cu O3 89.9995(6) 3_555 . 4_555 n
Ca Si O1 129.98(16) 1_555 . 1_555 n
Ca Si O2 122.49(16) 1_555 . 1_565 n
Ca Si O2 57.06(11) 1_555 . 2_555 n
Ca Si O3 46.70(13) 1_555 . 1_565 n
Ca Si Sr 0 1_555 . 1_555 n
O1 Si O2 107.53(22) 1_555 . 1_565 n
O1 Si O2 110.26(21) 1_555 . 2_555 n
O1 Si O3 114.76(14) 1_555 . 1_565 n
O1 Si Sr 129.98(16) 1_555 . 1_555 n
O2 Si O2 107.96(25) 1_565 . 2_555 n
O2 Si O3 112.40(19) 1_565 . 1_565 n
O2 Si Sr 122.49(16) 1_565 . 1_555 n
O2 Si O3 103.73(20) 2_555 . 1_565 n
O2 Si Sr 57.06(11) 2_555 . 1_555 n
O3 Si Sr 46.70(13) 1_565 . 1_555 n
Si O1 Si 145.42(12) 1_555 . -6_556 n
Ca O2 Si 117.99(17) 2_655 . 1_545 n
Ca O2 Si 92.49(15) 2_655 . 4_555 n
Ca O2 Sr 0 2_655 . 2_655 n
Si O2 Si 149.51(23) 1_545 . 4_555 n
Si O2 Sr 117.99(17) 1_545 . 2_655 n
Si O2 Sr 92.49(15) 4_555 . 2_655 n
Ca O3 Cu 125.82(14) 1_545 . 1_555 n
Ca O3 Si 104.86(17) 1_545 . 1_545 n
Ca O3 Sr 0 1_545 . 1_545 n
Cu O3 Si 128.46(21) 1_555 . 1_545 n
Cu O3 Sr 125.82(14) 1_555 . 1_545 n
Si O3 Sr 104.86(17) 1_545 . 1_545 n
Si Sr Si 90.15(6) 1_555 . 3_565 n
Si Sr Si 91.31(3) 1_555 . -2_555 n
Si Sr Si 119.911(33) 1_555 . -4_655 n
Si Sr O2 30.44(7) 1_555 . 2_555 n
Si Sr O2 80.83(6) 1_555 . 4_565 n
Si Sr O2 99.83(7) 1_555 . -1_665 n
Si Sr O2 139.01(3) 1_555 . -3_454 n
Si Sr O3 28.44(7) 1_555 . 1_565 n
Si Sr O3 97.73(8) 1_555 . 3_555 n
Si Sr O3 117.75(3) 1_555 . -2_654 n
Si Sr O3 138.38(3) 1_555 . -4_554 n
Si Sr Si 103.04(3) 3_565 . -2_555 n
Si Sr Si 119.911(33) 3_565 . -4_655 n
Si Sr O2 80.83(6) 3_565 . 2_555 n
Si Sr O2 30.44(7) 3_565 . 4_565 n
Si Sr O2 148.30(7) 3_565 . -1_665 n
Si Sr O2 130.49(3) 3_565 . -3_454 n
Si Sr O3 97.73(8) 3_565 . 1_565 n
Si Sr O3 28.44(7) 3_565 . 3_555 n
Si Sr O3 131.86(3) 3_565 . -2_654 n
Si Sr O3 130.85(3) 3_565 . -4_554 n
Si Sr Si 124.44(3) -2_555 . -4_655 n
Si Sr O2 122.90(7) -2_454 . 2_555 n
Si Sr O2 137.29(7) -2_454 . 4_565 n
Si Sr O2 70.73(6) -2_454 . -1_665 n
Si Sr O2 22.14(1) -2_454 . -3_454 n
Si Sr O3 129.16(7) -2_554 . 1_565 n
Si Sr O3 102.95(7) -2_554 . 3_555 n
Si Sr O3 3.33(1) -2_554 . -2_654 n
Si Sr O3 42.28(1) -2_554 . -4_554 n
Si Sr O2 163.01(6) -4_554 . 2_555 n
Si Sr O2 109.59(6) -4_554 . 4_565 n
Si Sr O2 48.59(7) -4_554 . -1_665 n
Si Sr O2 27.71(1) -4_554 . -3_454 n
Si Sr O3 117.67(7) -4_654 . 1_565 n
Si Sr O3 125.56(7) -4_654 . 3_555 n
Si Sr O3 43.82(1) -4_654 . -2_654 n
Si Sr O3 4.04(1) -4_654 . -4_554 n
O2 Sr O2 87.34(13) 2_555 . 4_565 n
O2 Sr O2 121.55(8) 2_555 . -1_665 n
O2 Sr O2 135.98(7) 2_555 . -3_454 n
O2 Sr O3 58.87(10) 2_555 . 1_565 n
O2 Sr O3 75.77(10) 2_555 . 3_555 n
O2 Sr O3 103.37(7) 2_555 . -2_654 n
O2 Sr O3 143.15(6) 2_555 . -4_554 n
O2 Sr O2 121.55(8) 4_565 . -1_665 n
O2 Sr O2 135.98(7) 4_565 . -3_454 n
O2 Sr O3 75.77(10) 4_565 . 1_565 n
O2 Sr O3 58.87(10) 4_565 . 3_555 n
O2 Sr O3 158.34(7) 4_565 . -2_654 n
O2 Sr O3 129.45(7) 4_565 . -4_554 n
O2 Sr O2 49.82(6) -1_665 . -3_454 n
O2 Sr O3 79.08(10) -1_665 . 1_565 n
O2 Sr O3 162.22(10) -1_665 . 3_555 n
O2 Sr O3 68.84(7) -1_665 . -2_654 n
O2 Sr O3 42.49(7) -1_665 . -4_554 n
O2 Sr O3 116.05(7) -3_554 . 1_565 n
O2 Sr O3 122.14(7) -3_554 . 3_555 n
O2 Sr O3 18.84(1) -3_554 . -2_654 n
O2 Sr O3 29.93(1) -3_554 . -4_554 n
O3 Sr O3 116.35(15) 1_565 . 3_555 n
O3 Sr O3 125.89(7) 1_565 . -2_654 n
O3 Sr O3 121.55(7) 1_565 . -4_554 n
O3 Sr O3 105.06(7) 3_555 . -2_654 n
O3 Sr O3 121.55(7) 3_555 . -4_554 n
O3 Sr O3 43.37(1) -2_654 . -4_554 n

loop_
_geom_bond_atom_site_label_1
_geom_bond_atom_site_label_2
_geom_bond_distance
_geom_bond_site_symmetry_1
_geom_bond_site_symmetry_2
_geom_bond_publ_flag
Ca Si 3.1748(17) . 1_555 n
Ca Si 3.1748(17) . 3_565 n
Ca Si 3.1748(17) . -2_465 n
Ca Si 3.1748(17) . -4_655 n
Ca O2 2.6670(24) . 2_555 n
Ca O2 2.6670(24) . 4_565 n
Ca O2 2.6670(24) . -1_665 n
Ca O2 2.6670(24) . -3_455 n
Ca O3 2.3906(29) . 1_565 n
Ca O3 2.3906(29) . 3_555 n
Ca O3 2.3906(29) . -2_565 n
Ca O3 2.3906(29) . -4_555 n
Cu O3 1.9404(28) . 1_555 n
Cu O3 1.9404(28) . 2_555 n
Cu O3 1.9404(28) . 3_555 n
Cu O3 1.9404(28) . 4_555 n
Si Ca 3.1748(17) . 1_555 n
Si O1 1.6027(17) . 1_555 n
Si O2 1.6379(32) . 1_565 n
Si O2 1.6102(33) . 2_555 n
Si O3 1.5641(30) . 1_565 n
Si Sr 3.1748(17) . 1_555 n
Si Sr 3.7278(16) . 2_665 n
O1 Si 1.6027(17) . 1_555 n
O1 Si 1.6027(17) . -6_455 n
O2 Ca 2.6670(24) . 2_655 n
O2 Si 1.6379(32) . 1_545 n
O2 Si 1.6102(33) . 4_555 n
O2 Sr 2.6670(24) . 2_655 n
O3 Ca 2.3906(29) . 1_545 n
O3 Cu 1.9404(28) . 1_555 n
O3 Si 1.5641(30) . 1_545 n
O3 Sr 2.3906(29) . 1_545 n
Sr Si 3.1748(17) . 1_555 n
Sr Si 3.7278(16) . 2_655 n
Sr Si 3.1748(17) . 3_565 n
Sr Si 3.7278(16) . 4_465 n
Sr Si 3.7278(16) . -1_675 n
Sr Si 3.1748(17) . -2_465 n
Sr Si 3.7278(16) . -3_445 n
Sr Si 3.1748(17) . -4_655 n
Sr O2 2.6670(24) . 2_555 n
Sr O2 2.6670(24) . 4_565 n
Sr O2 2.6670(24) . -1_665 n
Sr O2 2.6670(24) . -3_455 n
Sr O3 2.3906(29) . 1_565 n
Sr O3 2.3906(29) . 3_555 n
Sr O3 2.3906(29) . -2_565 n
Sr O3 2.3906(29) . -4_555 n
